data_4322757
loop_
_publ_author_name
'Michael Ruf'
'Andrew M. Lawrence'
'Bruce C. Noll'
'Cortlandt G. Pierpont'

_publ_section_title
;
 Silicon and Zinc Coordination to Peripheral Catechol Sites of
 (2,3,9,10,16,17,23,24-Octahydroxyphthalocyaninato)nickel(II).
 Phthalocyanine Coordination Chemistry at the Edge
;
_journal_name_full 'Inorganic Chemistry'
_journal_page_first 1992
_journal_page_last 1999
_journal_paper_doi 10.1021/ic980036g
_journal_volume 37
_journal_year 1998
_chemical_formula_sum 'C53.75 H72 B N8 O6.75 Zn'
_chemical_formula_weight 1014.37
_chemical_name_common Tp^Cum,Me^Zn(PhCat)
_chemical_name_systematic
;
 Hydrotris(3-cumenyl-5-methyl-pyrazol-1-yl)borato-
 zinc-5,6-dioxo-phtalimide]tetramethylammonium
;
_space_group_IT_number 14
_symmetry_cell_setting monoclinic
_symmetry_space_group_name_Hall '-P 2ybc'
_symmetry_space_group_name_H-M 'P 1 21/c 1'
_atom_sites_solution_hydrogens geom
_atom_sites_solution_primary direct
_atom_sites_solution_secondary difmap
_audit_creation_method SHELXL-97
_cell_angle_alpha 90.00
_cell_angle_beta 106.781(15)
_cell_angle_gamma 90.00
_cell_formula_units_Z 4
_cell_length_a 16.623(5)
_cell_length_b 14.197(3)
_cell_length_c 24.602(5)
_cell_measurement_reflns_used 8192
_cell_measurement_temperature 171(2)
_cell_measurement_theta_max 31.31
_cell_measurement_theta_min 0
_cell_volume 5559(2)
_computing_cell_refinement 'Siemens XSCANS'
_computing_data_collection 'Siemens XSCANS'
_computing_data_reduction 'Siemens SHELXTL'
_computing_molecular_graphics 'Siemens SHELXTL'
_computing_publication_material 'Siemens SHELXTL'
_computing_structure_refinement 'SHELXL-97 (Sheldrick, 1997)'
_computing_structure_solution 'SHELXS-97 (Sheldrick, 1990)'
_diffrn_ambient_temperature 171(2)
_diffrn_measured_fraction_theta_full 0.895
_diffrn_measured_fraction_theta_max 0.895
_diffrn_measurement_method '\w scans'
_diffrn_radiation_monochromator graphite
_diffrn_radiation_source 'sealed tube'
_diffrn_radiation_type MoK\a
_diffrn_radiation_wavelength 0.71073
_diffrn_reflns_av_R_equivalents 0.0267
_diffrn_reflns_av_sigmaI/netI 0.0325
_diffrn_reflns_limit_h_max 22
_diffrn_reflns_limit_h_min -24
_diffrn_reflns_limit_k_max 20
_diffrn_reflns_limit_k_min 0
_diffrn_reflns_limit_l_max 35
_diffrn_reflns_limit_l_min 0
_diffrn_reflns_number 49355
_diffrn_reflns_theta_full 31.31
_diffrn_reflns_theta_max 31.31
_diffrn_reflns_theta_min 1.92
_exptl_absorpt_coefficient_mu 0.497
_exptl_absorpt_correction_T_max 0.8943
_exptl_absorpt_correction_T_min 0.6919
_exptl_absorpt_correction_type psi-scan
_exptl_crystal_colour orange/red
_exptl_crystal_density_diffrn 1.212
_exptl_crystal_density_method 'not measured'
_exptl_crystal_description plate
_exptl_crystal_F_000 2158
_exptl_crystal_size_max 0.80
_exptl_crystal_size_mid 0.49
_exptl_crystal_size_min 0.23
_refine_diff_density_max 0.940
_refine_diff_density_min -0.850
_refine_diff_density_rms 0.072
_refine_ls_extinction_method none
_refine_ls_goodness_of_fit_ref 1.018
_refine_ls_hydrogen_treatment refall
_refine_ls_matrix_type full
_refine_ls_number_parameters 644
_refine_ls_number_reflns 16869
_refine_ls_number_restraints 0
_refine_ls_restrained_S_all 1.018
_refine_ls_R_factor_all 0.0841
_refine_ls_R_factor_gt 0.0602
_refine_ls_shift/su_max 0.219
_refine_ls_shift/su_mean 0.003
_refine_ls_structure_factor_coef Fsqd
_refine_ls_weighting_details 'calc w=1/[\s^2^(Fo^2^)+(0.0847P)^2^+4.8678P] where P=(Fo^2^+2Fc^2^)/3'
_refine_ls_weighting_scheme calc
_refine_ls_wR_factor_gt 0.1537
_refine_ls_wR_factor_ref 0.1744
_reflns_number_gt 12659
_reflns_number_total 16869
_reflns_threshold_expression >2sigma(I)
_cod_data_source_file ic980036g_3.cif
_cod_data_source_block ruf019
_cod_database_code 4322757

loop_
_symmetry_equiv_pos_as_xyz
'x, y, z'
'-x, y+1/2, -z+1/2'
'-x, -y, -z'
'x, -y-1/2, z-1/2'

loop_
_atom_site_label
_atom_site_type_symbol
_atom_site_fract_x
_atom_site_fract_y
_atom_site_fract_z
_atom_site_U_iso_or_equiv
_atom_site_adp_type
_atom_site_occupancy
_atom_site_calc_flag
_atom_site_refinement_flags
_atom_site_disorder_assembly
_atom_site_disorder_group
Zn Zn 0.259298(15) -0.108227(18) 0.758900(10) 0.02985(8) Uani 1 d . . .
O1 O 0.23790(11) -0.10386(11) 0.67553(6) 0.0370(4) Uani 1 d . . .
O2 O 0.18736(10) -0.22796(11) 0.73952(6) 0.0326(3) Uani 1 d . . .
N1 N 0.31914(12) 0.03036(14) 0.76894(7) 0.0348(4) Uani 1 d . . .
N2 N 0.20940(11) -0.05784(13) 0.82269(7) 0.0301(3) Uani 1 d . . .
N3 N 0.36569(11) -0.16804(14) 0.81542(7) 0.0327(4) Uani 1 d . . .
N4 N 0.37173(12) 0.04404(14) 0.82283(7) 0.0332(4) Uani 1 d . . .
N5 N 0.26949(11) -0.02639(13) 0.87025(7) 0.0315(4) Uani 1 d . . .
N6 N 0.39643(11) -0.11914(14) 0.86553(7) 0.0318(4) Uani 1 d . . .
N7 N 0.05336(14) -0.38333(15) 0.50835(8) 0.0400(5) Uani 1 d . . .
H7A H 0.0313 -0.4183 0.4782 0.048 Uiso 1 calc R . .
O3 O 0.09483(14) -0.25756(14) 0.46364(7) 0.0528(5) Uani 1 d . . .
O4 O 0.02628(11) -0.48142(13) 0.57617(7) 0.0412(4) Uani 1 d . . .
N8 N 0.15203(16) -0.36942(15) 0.84762(9) 0.0450(5) Uani 1 d . . .
C1 C 0.44958(14) -0.17512(18) 0.90441(9) 0.0366(5) Uani 1 d . . .
C2 C 0.45378(15) -0.26095(19) 0.87952(10) 0.0401(5) Uani 1 d . . .
H2A H 0.4861 -0.3141 0.8966 0.048 Uiso 1 calc R . .
C3 C 0.40073(14) -0.25418(17) 0.82386(10) 0.0360(5) Uani 1 d . . .
C4 C 0.49503(18) -0.1419(2) 0.96308(10) 0.0490(6) Uani 1 d . . .
H4A H 0.4786 -0.0769 0.9680 0.073 Uiso 0.50 calc PR . .
H4B H 0.5558 -0.1446 0.9686 0.073 Uiso 0.50 calc PR . .
H4C H 0.4805 -0.1825 0.9911 0.073 Uiso 0.50 calc PR . .
H4D H 0.5313 -0.1924 0.9838 0.073 Uiso 0.50 calc PR . .
H4E H 0.4541 -0.1247 0.9831 0.073 Uiso 0.50 calc PR . .
H4F H 0.5294 -0.0869 0.9607 0.073 Uiso 0.50 calc PR . .
C5 C 0.38242(15) -0.3277(2) 0.77960(11) 0.0436(6) Uani 1 d . . .
C6 C 0.3886(2) -0.4219(2) 0.79495(16) 0.0599(8) Uani 1 d . . .
H6A H 0.4067 -0.4393 0.8339 0.072 Uiso 1 calc R . .
C7 C 0.3682(2) -0.4912(3) 0.7529(2) 0.0811(13) Uani 1 d . . .
H7B H 0.3732 -0.5556 0.7641 0.097 Uiso 1 calc R . .
C8 C 0.3412(2) -0.4697(3) 0.6961(2) 0.0860(15) Uani 1 d . . .
C9 C 0.3369(2) -0.3760(3) 0.68136(15) 0.0706(11) Uani 1 d . . .
H9A H 0.3191 -0.3592 0.6423 0.085 Uiso 1 calc R . .
C10 C 0.35791(17) -0.3051(2) 0.72197(12) 0.0522(7) Uani 1 d . . .
H10A H 0.3556 -0.2411 0.7104 0.063 Uiso 1 calc R . .
C11 C 0.3171(3) -0.5494(5) 0.6531(3) 0.146(3) Uani 1 d . . .
H11A H 0.3089 -0.5040 0.6209 0.175 Uiso 1 calc R . .
C12 C 0.2348(3) -0.5736(4) 0.6358(3) 0.121(2) Uani 1 d . . .
H12A H 0.2252 -0.6187 0.6044 0.181 Uiso 1 calc R . .
H12B H 0.2006 -0.5172 0.6230 0.181 Uiso 1 calc R . .
H12C H 0.2191 -0.6024 0.6675 0.181 Uiso 1 calc R . .
C13 C 0.3860(3) -0.5916(3) 0.6396(2) 0.0885(15) Uani 1 d . . .
H13A H 0.3653 -0.6350 0.6076 0.133 Uiso 1 calc R . .
H13B H 0.4201 -0.6264 0.6726 0.133 Uiso 1 calc R . .
H13C H 0.4204 -0.5426 0.6292 0.133 Uiso 1 calc R . .
C14 C 0.42224(15) 0.11889(16) 0.82346(10) 0.0361(5) Uani 1 d . . .
C15 C 0.40251(16) 0.15520(18) 0.76933(11) 0.0416(5) Uani 1 d . . .
H15A H 0.4281 0.2074 0.7567 0.050 Uiso 1 calc R . .
C16 C 0.33674(15) 0.09909(17) 0.73671(10) 0.0369(5) Uani 1 d . . .
C17 C 0.48468(18) 0.1541(2) 0.87631(12) 0.0493(6) Uani 1 d . . .
H17A H 0.4842 0.1130 0.9082 0.074 Uiso 0.50 calc PR . .
H17B H 0.4698 0.2184 0.8843 0.074 Uiso 0.50 calc PR . .
H17C H 0.5409 0.1540 0.8710 0.074 Uiso 0.50 calc PR . .
H17D H 0.5124 0.2106 0.8675 0.074 Uiso 0.50 calc PR . .
H17E H 0.5268 0.1052 0.8914 0.074 Uiso 0.50 calc PR . .
H17F H 0.4557 0.1695 0.9047 0.074 Uiso 0.50 calc PR . .
C18 C 0.28582(18) 0.11394(18) 0.67757(10) 0.0445(6) Uani 1 d . . .
C19 C 0.1993(2) 0.1016(2) 0.66210(13) 0.0566(8) Uani 1 d . . .
H19A H 0.1725 0.0828 0.6897 0.068 Uiso 1 calc R . .
C20 C 0.1517(3) 0.1168(3) 0.60603(16) 0.0815(13) Uani 1 d . . .
H20A H 0.0925 0.1081 0.5958 0.098 Uiso 1 calc R . .
C21 C 0.1890(3) 0.1444(3) 0.56476(15) 0.0985(17) Uani 1 d . . .
C22 C 0.2735(3) 0.1592(3) 0.58114(14) 0.0941(16) Uani 1 d . . .
H22A H 0.2996 0.1804 0.5537 0.113 Uiso 1 calc R . .
C23 C 0.3229(2) 0.1443(3) 0.63652(12) 0.0660(9) Uani 1 d . . .
H23A H 0.3818 0.1547 0.6464 0.079 Uiso 1 calc R . .
C24 C 0.1341(5) 0.1616(5) 0.5038(2) 0.159(4) Uani 1 d . . .
H24A H 0.1761 0.1388 0.4847 0.191 Uiso 1 calc R . .
C25 C 0.0750(4) 0.0966(4) 0.48099(17) 0.1070(18) Uani 1 d . . .
H25A H 0.0965 0.0338 0.4941 0.161 Uiso 1 calc R . .
H25B H 0.0609 0.0993 0.4395 0.161 Uiso 1 calc R . .
H25C H 0.0246 0.1095 0.4928 0.161 Uiso 1 calc R . .
C26 C 0.1332(3) 0.2582(3) 0.48557(18) 0.0932(14) Uani 1 d . . .
H26A H 0.1027 0.2628 0.4451 0.140 Uiso 1 calc R . .
H26B H 0.1910 0.2803 0.4918 0.140 Uiso 1 calc R . .
H26C H 0.1053 0.2974 0.5075 0.140 Uiso 1 calc R . .
C27 C 0.23261(16) -0.00589(18) 0.91155(9) 0.0387(5) Uani 1 d . . .
C28 C 0.14790(16) -0.02238(19) 0.89032(10) 0.0423(5) Uani 1 d . . .
H28A H 0.1063 -0.0140 0.9095 0.051 Uiso 1 calc R . .
C29 C 0.13549(14) -0.05434(15) 0.83412(9) 0.0323(4) Uani 1 d . . .
C30 C 0.28054(19) 0.0295(3) 0.96904(11) 0.0570(8) Uani 1 d . . .
H30A H 0.3403 0.0338 0.9715 0.086 Uiso 0.50 calc PR . .
H30B H 0.2731 -0.0141 0.9981 0.086 Uiso 0.50 calc PR . .
H30C H 0.2596 0.0919 0.9752 0.086 Uiso 0.50 calc PR . .
H30D H 0.2417 0.0406 0.9917 0.086 Uiso 0.50 calc PR . .
H30E H 0.3089 0.0885 0.9651 0.086 Uiso 0.50 calc PR . .
H30F H 0.3225 -0.0175 0.9880 0.086 Uiso 0.50 calc PR . .
C31 C 0.05613(14) -0.08416(16) 0.79316(10) 0.0335(4) Uani 1 d . . .
C32 C -0.01125(16) -0.11174(19) 0.81261(12) 0.0435(5) Uani 1 d . . .
H32A H -0.0077 -0.1045 0.8516 0.052 Uiso 1 calc R . .
C33 C -0.08344(17) -0.1497(2) 0.77561(13) 0.0488(6) Uani 1 d . . .
H33A H -0.1286 -0.1680 0.7897 0.059 Uiso 1 calc R . .
C34 C -0.09074(16) -0.16136(19) 0.71833(12) 0.0457(6) Uani 1 d . . .
C35 C -0.02513(17) -0.13049(19) 0.69873(11) 0.0436(5) Uani 1 d . . .
H35A H -0.0296 -0.1365 0.6595 0.052 Uiso 1 calc R . .
C36 C 0.04671(15) -0.09118(17) 0.73478(10) 0.0363(5) Uani 1 d . . .
H36A H 0.0899 -0.0688 0.7199 0.044 Uiso 1 calc R . .
C37 C -0.1655(2) -0.2111(3) 0.67798(15) 0.0677(9) Uani 1 d . . .
H37A H -0.1688 -0.1898 0.6387 0.081 Uiso 1 calc R . .
C38 C -0.1517(4) -0.3131(3) 0.6800(3) 0.150(3) Uani 1 d . . .
H38A H -0.1999 -0.3443 0.6536 0.225 Uiso 1 calc R . .
H38B H -0.1452 -0.3360 0.7186 0.225 Uiso 1 calc R . .
H38C H -0.1006 -0.3273 0.6692 0.225 Uiso 1 calc R . .
C39 C -0.2475(3) -0.1893(4) 0.6877(4) 0.156(3) Uani 1 d . . .
H39A H -0.2924 -0.2222 0.6595 0.234 Uiso 1 calc R . .
H39B H -0.2575 -0.1213 0.6843 0.234 Uiso 1 calc R . .
H39C H -0.2467 -0.2101 0.7259 0.234 Uiso 1 calc R . .
C40 C 0.18993(13) -0.17448(15) 0.64924(8) 0.0310(4) Uani 1 d . . .
C41 C 0.16389(13) -0.24266(15) 0.68452(8) 0.0285(4) Uani 1 d . . .
C42 C 0.11729(13) -0.32140(16) 0.65907(8) 0.0310(4) Uani 1 d . . .
H42A H 0.0992 -0.3670 0.6813 0.037 Uiso 1 calc R . .
C43 C 0.09810(13) -0.33121(16) 0.60042(8) 0.0306(4) Uani 1 d . . .
C44 C 0.12148(14) -0.26426(16) 0.56651(8) 0.0328(4) Uani 1 d . . .
C45 C 0.16687(15) -0.18433(16) 0.59016(9) 0.0346(4) Uani 1 d . . .
H45A H 0.1817 -0.1380 0.5669 0.042 Uiso 1 calc R . .
C46 C 0.09088(15) -0.29582(17) 0.50702(9) 0.0371(5) Uani 1 d . . .
C47 C 0.05518(14) -0.40855(16) 0.56347(8) 0.0328(4) Uani 1 d . . .
B B 0.36316(15) -0.01933(18) 0.87180(10) 0.0324(5) Uani 1 d . . .
H1 H 0.3963 0.0083 0.9089 0.039 Uiso 1 calc R . .
C48 C 0.1421(3) -0.4294(2) 0.89558(14) 0.0632(9) Uani 1 d . . .
H48A H 0.1058 -0.4833 0.8802 0.095 Uiso 1 calc R . .
H48B H 0.1168 -0.3919 0.9198 0.095 Uiso 1 calc R . .
H48C H 0.1974 -0.4522 0.9181 0.095 Uiso 1 calc R . .
C49 C 0.1914(2) -0.4254(2) 0.81108(13) 0.0580(7) Uani 1 d . . .
H49A H 0.1556 -0.4795 0.7954 0.087 Uiso 1 calc R . .
H49B H 0.2467 -0.4478 0.8338 0.087 Uiso 1 calc R . .
H49C H 0.1980 -0.3859 0.7800 0.087 Uiso 1 calc R . .
C50 C 0.0692(2) -0.3352(3) 0.81303(16) 0.0656(8) Uani 1 d . . .
H50A H 0.0329 -0.3891 0.7976 0.098 Uiso 1 calc R . .
H50B H 0.0763 -0.2966 0.7817 0.098 Uiso 1 calc R . .
H50C H 0.0434 -0.2972 0.8368 0.098 Uiso 1 calc R . .
C51 C 0.2077(2) -0.2881(2) 0.87164(13) 0.0588(8) Uani 1 d . . .
H51A H 0.2155 -0.2493 0.8406 0.088 Uiso 1 calc R . .
H51B H 0.2623 -0.3114 0.8948 0.088 Uiso 1 calc R . .
H51C H 0.1817 -0.2500 0.8953 0.088 Uiso 1 calc R . .
C52 C 0.4394(2) -0.0765(4) 0.6667(2) 0.0930(15) Uani 1 d . . .
H52A H 0.4833 -0.0754 0.6473 0.139 Uiso 1 calc R . .
H52B H 0.4548 -0.1215 0.6982 0.139 Uiso 1 calc R . .
H52C H 0.4335 -0.0136 0.6814 0.139 Uiso 1 calc R . .
O5 O 0.36340(18) -0.1036(2) 0.62842(12) 0.0891(10) Uani 1 d . . .
H5A H 0.3254 -0.1027 0.6447 0.134 Uiso 1 calc R . .
C53 C 0.4032(15) 0.0545(19) 0.4507(11) 0.087(6) Uiso 0.25 d P A 1
H53A H 0.3652 0.1088 0.4448 0.131 Uiso 0.25 calc PR A 1
H53B H 0.4361 0.0571 0.4234 0.131 Uiso 0.25 calc PR A 1
H53C H 0.4412 0.0559 0.4894 0.131 Uiso 0.25 calc PR A 1
O6 O 0.3522(10) -0.0356(11) 0.4418(6) 0.078(4) Uiso 0.25 d P A 1
H6B H 0.3571 -0.0613 0.4734 0.117 Uiso 0.25 calc PR A 1
C53A C 0.4000(15) 0.0990(17) 0.4508(11) 0.093(6) Uiso 0.25 d P B 2
H53D H 0.4170 0.1187 0.4176 0.139 Uiso 0.25 calc PR B 2
H53E H 0.4499 0.0822 0.4818 0.139 Uiso 0.25 calc PR B 2
H53I H 0.3703 0.1508 0.4630 0.139 Uiso 0.25 calc PR B 2
O6A O 0.3426(9) 0.0147(11) 0.4356(6) 0.082(3) Uiso 0.25 d P B 2
H6AA H 0.3466 -0.0177 0.4649 0.123 Uiso 0.25 calc PR B 2
C53B C 0.3838(18) 0.052(2) 0.4705(12) 0.117(9) Uiso 0.25 d P C 3
H53H H 0.3587 0.0367 0.5009 0.140 Uiso 0.25 calc PR C 3
H53F H 0.3532 0.1053 0.4483 0.140 Uiso 0.25 calc PR C 3
H53G H 0.4427 0.0702 0.4873 0.140 Uiso 0.25 calc PR C 3
O6B O 0.3794(9) -0.0227(12) 0.4365(6) 0.079(4) Uiso 0.25 d P C 3
H6BA H 0.3653 -0.0704 0.4518 0.119 Uiso 0.25 calc PR C 3
C54 C 0.3203(5) -0.2609(6) 0.5151(4) 0.0716(19) Uiso 0.50 d P D 1
H54A H 0.2658 -0.2493 0.5218 0.107 Uiso 0.50 calc PR D 1
H54B H 0.3509 -0.3091 0.5416 0.107 Uiso 0.50 calc PR D 1
H54C H 0.3115 -0.2828 0.4760 0.107 Uiso 0.50 calc PR D 1
O7 O 0.3703(5) -0.1716(7) 0.5241(4) 0.109(2) Uiso 0.50 d P D 1
H7C H 0.3722 -0.1505 0.4926 0.163 Uiso 0.50 calc PR D 1
C54A C 0.3410(7) -0.2113(8) 0.5172(4) 0.085(3) Uiso 0.50 d P E 2
H54D H 0.3793 -0.2300 0.4954 0.128 Uiso 0.50 calc PR E 2
H54E H 0.2849 -0.2367 0.4990 0.128 Uiso 0.50 calc PR E 2
H54F H 0.3617 -0.2360 0.5559 0.128 Uiso 0.50 calc PR E 2
O7A O 0.3368(5) -0.1121(5) 0.5190(3) 0.102(2) Uiso 0.50 d P E 2
H7D H 0.3428 -0.0895 0.4888 0.152 Uiso 0.50 calc PR E 2

loop_
_atom_site_aniso_label
_atom_site_aniso_U_11
_atom_site_aniso_U_22
_atom_site_aniso_U_33
_atom_site_aniso_U_23
_atom_site_aniso_U_13
_atom_site_aniso_U_12
Zn 0.03243(13) 0.03482(14) 0.02137(11) -0.00754(9) 0.00628(8) -0.00532(10)
O1 0.0456(9) 0.0382(8) 0.0257(7) -0.0087(6) 0.0080(6) -0.0168(7)
O2 0.0397(8) 0.0373(8) 0.0207(6) -0.0083(6) 0.0085(6) -0.0075(6)
N1 0.0391(9) 0.0393(10) 0.0235(8) -0.0055(7) 0.0050(7) -0.0104(8)
N2 0.0310(8) 0.0320(9) 0.0261(8) -0.0076(6) 0.0066(6) -0.0054(7)
N3 0.0323(9) 0.0393(10) 0.0255(8) -0.0090(7) 0.0071(7) -0.0017(7)
N4 0.0344(9) 0.0363(9) 0.0263(8) -0.0085(7) 0.0046(7) -0.0087(7)
N5 0.0330(9) 0.0369(9) 0.0238(7) -0.0097(7) 0.0070(6) -0.0048(7)
N6 0.0314(8) 0.0407(10) 0.0218(7) -0.0070(7) 0.0052(6) -0.0037(7)
N7 0.0560(12) 0.0429(11) 0.0210(8) -0.0110(7) 0.0112(8) -0.0194(9)
O3 0.0799(14) 0.0544(11) 0.0227(7) -0.0054(7) 0.0127(8) -0.0249(10)
O4 0.0530(10) 0.0450(9) 0.0269(7) -0.0105(7) 0.0135(7) -0.0214(8)
N8 0.0634(14) 0.0349(10) 0.0403(11) -0.0008(8) 0.0209(10) 0.0014(9)
C1 0.0330(10) 0.0470(13) 0.0278(9) 0.0006(9) 0.0057(8) -0.0017(9)
C2 0.0355(11) 0.0463(13) 0.0363(11) 0.0010(10) 0.0069(9) 0.0052(10)
C3 0.0330(10) 0.0417(12) 0.0341(10) -0.0063(9) 0.0106(8) 0.0018(9)
C4 0.0484(14) 0.0630(17) 0.0270(10) -0.0009(11) -0.0025(10) -0.0009(12)
C5 0.0324(11) 0.0502(14) 0.0466(13) -0.0175(11) 0.0090(9) 0.0052(10)
C6 0.0509(16) 0.0467(15) 0.077(2) -0.0164(15) 0.0102(15) 0.0120(13)
C7 0.059(2) 0.0512(19) 0.125(4) -0.038(2) 0.013(2) 0.0117(15)
C8 0.0447(16) 0.097(3) 0.105(3) -0.071(3) 0.0032(17) 0.0160(17)
C9 0.0469(15) 0.098(3) 0.0612(19) -0.0482(19) 0.0064(14) 0.0160(16)
C10 0.0436(13) 0.0670(18) 0.0450(14) -0.0231(13) 0.0110(11) 0.0090(12)
C11 0.065(2) 0.160(5) 0.191(6) -0.149(5) 0.002(3) 0.017(3)
C12 0.081(3) 0.151(5) 0.141(5) -0.106(4) 0.048(3) -0.044(3)
C13 0.084(3) 0.078(3) 0.126(4) -0.060(3) 0.066(3) -0.023(2)
C14 0.0367(11) 0.0349(11) 0.0351(10) -0.0086(8) 0.0079(9) -0.0082(9)
C15 0.0436(12) 0.0384(12) 0.0417(12) -0.0043(10) 0.0103(10) -0.0137(10)
C16 0.0422(12) 0.0358(11) 0.0321(10) -0.0033(8) 0.0098(9) -0.0094(9)
C17 0.0480(14) 0.0490(15) 0.0429(13) -0.0113(11) 0.0005(11) -0.0174(12)
C18 0.0575(15) 0.0410(13) 0.0310(10) 0.0007(9) 0.0065(10) -0.0145(11)
C19 0.0567(17) 0.0603(18) 0.0424(14) 0.0110(12) -0.0020(12) -0.0155(14)
C20 0.079(2) 0.084(3) 0.0571(19) 0.0245(18) -0.0193(18) -0.026(2)
C21 0.125(4) 0.099(3) 0.0439(17) 0.0289(19) -0.019(2) -0.052(3)
C22 0.128(4) 0.108(3) 0.0374(15) 0.0162(18) 0.0095(19) -0.054(3)
C23 0.082(2) 0.076(2) 0.0375(13) 0.0069(14) 0.0135(14) -0.0316(18)
C24 0.208(7) 0.148(5) 0.061(3) 0.055(3) -0.059(3) -0.088(5)
C25 0.149(5) 0.102(4) 0.0423(18) -0.006(2) -0.015(2) -0.002(3)
C26 0.110(4) 0.097(3) 0.064(2) 0.022(2) 0.011(2) 0.023(3)
C27 0.0449(12) 0.0447(13) 0.0284(10) -0.0114(9) 0.0134(9) -0.0024(10)
C28 0.0431(12) 0.0515(14) 0.0368(11) -0.0160(10) 0.0188(10) -0.0049(11)
C29 0.0351(10) 0.0309(10) 0.0321(10) -0.0077(8) 0.0117(8) -0.0031(8)
C30 0.0539(15) 0.086(2) 0.0314(11) -0.0258(13) 0.0128(11) -0.0042(15)
C31 0.0336(10) 0.0293(10) 0.0382(11) -0.0072(8) 0.0111(9) -0.0013(8)
C32 0.0395(12) 0.0487(14) 0.0462(13) -0.0138(11) 0.0183(10) -0.0079(10)
C33 0.0383(12) 0.0517(15) 0.0585(16) -0.0086(12) 0.0175(11) -0.0099(11)
C34 0.0391(12) 0.0389(13) 0.0516(14) -0.0029(11) 0.0009(11) -0.0046(10)
C35 0.0443(13) 0.0451(13) 0.0353(11) 0.0025(10) 0.0019(10) 0.0010(10)
C36 0.0353(11) 0.0370(11) 0.0352(10) 0.0022(9) 0.0079(9) 0.0004(9)
C37 0.0535(17) 0.081(2) 0.0576(18) -0.0045(17) -0.0010(14) -0.0233(17)
C38 0.131(5) 0.065(3) 0.191(7) -0.049(4) -0.055(4) -0.017(3)
C39 0.054(2) 0.111(4) 0.266(9) -0.055(5) -0.013(4) -0.029(3)
C40 0.0340(10) 0.0324(10) 0.0257(9) -0.0059(7) 0.0070(7) -0.0074(8)
C41 0.0302(9) 0.0343(10) 0.0207(8) -0.0065(7) 0.0066(7) -0.0034(8)
C42 0.0350(10) 0.0368(11) 0.0219(8) -0.0057(7) 0.0093(7) -0.0100(8)
C43 0.0325(10) 0.0353(10) 0.0237(8) -0.0086(7) 0.0073(7) -0.0094(8)
C44 0.0400(11) 0.0369(11) 0.0206(8) -0.0053(7) 0.0077(8) -0.0089(9)
C45 0.0435(12) 0.0358(11) 0.0235(9) -0.0039(8) 0.0081(8) -0.0102(9)
C46 0.0462(12) 0.0413(12) 0.0226(9) -0.0063(8) 0.0080(8) -0.0122(10)
C47 0.0371(10) 0.0389(11) 0.0226(8) -0.0087(8) 0.0090(8) -0.0110(9)
B 0.0335(11) 0.0382(12) 0.0241(9) -0.0086(9) 0.0062(8) -0.0057(9)
C48 0.103(3) 0.0426(15) 0.0537(17) 0.0087(13) 0.0377(18) -0.0009(16)
C49 0.080(2) 0.0499(16) 0.0511(16) -0.0056(13) 0.0298(15) 0.0093(15)
C50 0.0614(19) 0.0605(19) 0.077(2) 0.0109(17) 0.0235(17) 0.0064(15)
C51 0.088(2) 0.0489(16) 0.0432(14) -0.0077(12) 0.0244(15) -0.0167(15)
C52 0.059(2) 0.098(3) 0.131(4) -0.042(3) 0.041(2) -0.031(2)
O5 0.0713(16) 0.131(3) 0.0785(18) -0.0384(17) 0.0427(14) -0.0434(16)

loop_
_atom_type_symbol
_atom_type_description
_atom_type_scat_dispersion_real
_atom_type_scat_dispersion_imag
_atom_type_scat_source
C C 0.0033 0.0016 'International Tables Vol C Tables 4.2.6.8 and 6.1.1.4'
H H 0.0000 0.0000 'International Tables Vol C Tables 4.2.6.8 and 6.1.1.4'
B B 0.0013 0.0007 'International Tables Vol C Tables 4.2.6.8 and 6.1.1.4'
N N 0.0061 0.0033 'International Tables Vol C Tables 4.2.6.8 and 6.1.1.4'
O O 0.0106 0.0060 'International Tables Vol C Tables 4.2.6.8 and 6.1.1.4'
Zn Zn 0.2839 1.4301 'International Tables Vol C Tables 4.2.6.8 and 6.1.1.4'

loop_
_geom_angle_atom_site_label_1
_geom_angle_atom_site_label_2
_geom_angle_atom_site_label_3
_geom_angle
_geom_angle_site_symmetry_1
_geom_angle_site_symmetry_3
_geom_angle_publ_flag
O1 Zn O2 82.35(6) . . ?
O1 Zn N3 124.55(7) . . ?
O2 Zn N3 98.19(7) . . ?
O1 Zn N2 140.53(8) . . ?
O2 Zn N2 97.25(6) . . ?
N3 Zn N2 94.71(7) . . ?
O1 Zn N1 91.65(6) . . ?
O2 Zn N1 170.60(7) . . ?
N3 Zn N1 91.17(8) . . ?
N2 Zn N1 82.77(7) . . ?
C40 O1 Zn 112.60(13) . . ?
C41 O2 Zn 110.54(13) . . ?
C16 N1 N4 106.29(18) . . ?
C16 N1 Zn 139.24(15) . . ?
N4 N1 Zn 112.21(14) . . ?
C29 N2 N5 107.13(16) . . ?
C29 N2 Zn 138.95(14) . . ?
N5 N2 Zn 113.55(13) . . ?
C3 N3 N6 106.73(18) . . ?
C3 N3 Zn 135.92(15) . . ?
N6 N3 Zn 114.51(14) . . ?
C14 N4 N1 110.01(18) . . ?
C14 N4 B 130.28(18) . . ?
N1 N4 B 119.61(17) . . ?
C27 N5 N2 109.36(18) . . ?
C27 N5 B 129.32(18) . . ?
N2 N5 B 121.32(16) . . ?
C1 N6 N3 109.49(19) . . ?
C1 N6 B 130.26(18) . . ?
N3 N6 B 120.02(17) . . ?
C47 N7 C46 111.54(17) . . ?
C50 N8 C49 109.1(3) . . ?
C50 N8 C51 110.0(3) . . ?
C49 N8 C51 108.9(2) . . ?
C50 N8 C48 110.1(3) . . ?
C49 N8 C48 109.8(2) . . ?
C51 N8 C48 108.9(2) . . ?
N6 C1 C2 108.2(2) . . ?
N6 C1 C4 122.6(2) . . ?
C2 C1 C4 129.2(2) . . ?
C1 C2 C3 106.0(2) . . ?
N3 C3 C2 109.6(2) . . ?
N3 C3 C5 122.8(2) . . ?
C2 C3 C5 127.6(2) . . ?
C6 C5 C10 118.4(3) . . ?
C6 C5 C3 119.9(3) . . ?
C10 C5 C3 121.7(3) . . ?
C5 C6 C7 119.7(4) . . ?
C8 C7 C6 122.3(4) . . ?
C7 C8 C9 117.4(3) . . ?
C7 C8 C11 119.1(5) . . ?
C9 C8 C11 123.5(5) . . ?
C8 C9 C10 121.8(4) . . ?
C9 C10 C5 120.3(3) . . ?
C12 C11 C13 129.2(4) . . ?
C12 C11 C8 116.5(4) . . ?
C13 C11 C8 114.2(4) . . ?
N4 C14 C15 108.0(2) . . ?
N4 C14 C17 123.1(2) . . ?
C15 C14 C17 128.9(2) . . ?
C14 C15 C16 105.6(2) . . ?
N1 C16 C15 110.0(2) . . ?
N1 C16 C18 121.8(2) . . ?
C15 C16 C18 128.0(2) . . ?
C19 C18 C23 118.7(3) . . ?
C19 C18 C16 120.5(2) . . ?
C23 C18 C16 120.8(3) . . ?
C18 C19 C20 119.9(3) . . ?
C21 C20 C19 121.4(4) . . ?
C22 C21 C20 117.9(3) . . ?
C22 C21 C24 122.5(5) . . ?
C20 C21 C24 119.6(5) . . ?
C21 C22 C23 122.3(4) . . ?
C22 C23 C18 119.9(4) . . ?
C25 C24 C26 125.6(5) . . ?
C25 C24 C21 117.1(4) . . ?
C26 C24 C21 113.9(4) . . ?
N5 C27 C28 108.25(19) . . ?
N5 C27 C30 123.1(2) . . ?
C28 C27 C30 128.7(2) . . ?
C27 C28 C29 105.7(2) . . ?
N2 C29 C28 109.53(19) . . ?
N2 C29 C31 122.75(19) . . ?
C28 C29 C31 127.7(2) . . ?
C32 C31 C36 117.9(2) . . ?
C32 C31 C29 119.7(2) . . ?
C36 C31 C29 122.3(2) . . ?
C33 C32 C31 120.8(2) . . ?
C32 C33 C34 121.1(2) . . ?
C35 C34 C33 117.9(2) . . ?
C35 C34 C37 119.8(3) . . ?
C33 C34 C37 122.2(3) . . ?
C36 C35 C34 121.7(2) . . ?
C35 C36 C31 120.4(2) . . ?
C38 C37 C39 110.1(5) . . ?
C38 C37 C34 110.2(3) . . ?
C39 C37 C34 114.4(4) . . ?
O1 C40 C45 121.85(19) . . ?
O1 C40 C41 117.04(17) . . ?
C45 C40 C41 121.10(18) . . ?
O2 C41 C42 123.32(19) . . ?
O2 C41 C40 117.43(18) . . ?
C42 C41 C40 119.22(17) . . ?
C43 C42 C41 118.36(19) . . ?
C44 C43 C42 122.20(19) . . ?
C44 C43 C47 107.99(17) . . ?
C42 C43 C47 129.8(2) . . ?
C43 C44 C45 121.14(18) . . ?
C43 C44 C46 108.15(18) . . ?
C45 C44 C46 130.7(2) . . ?
C44 C45 C40 117.9(2) . . ?
O3 C46 N7 123.8(2) . . ?
O3 C46 C44 130.2(2) . . ?
N7 C46 C44 106.02(18) . . ?
O4 C47 N7 124.59(19) . . ?
O4 C47 C43 129.17(19) . . ?
N7 C47 C43 106.24(18) . . ?
N4 B N6 109.90(17) . . ?
N4 B N5 109.70(18) . . ?
N6 B N5 108.92(18) . . ?

loop_
_geom_bond_atom_site_label_1
_geom_bond_atom_site_label_2
_geom_bond_distance
_geom_bond_site_symmetry_2
_geom_bond_publ_flag
Zn O1 1.9790(16) . ?
Zn O2 2.0537(16) . ?
Zn N3 2.0887(19) . ?
Zn N2 2.1010(18) . ?
Zn N1 2.186(2) . ?
O1 C40 1.327(2) . ?
O2 C41 1.312(2) . ?
N1 C16 1.342(3) . ?
N1 N4 1.375(2) . ?
N2 C29 1.338(3) . ?
N2 N5 1.375(2) . ?
N3 C3 1.345(3) . ?
N3 N6 1.378(2) . ?
N4 C14 1.352(3) . ?
N4 B 1.543(3) . ?
N5 C27 1.361(3) . ?
N5 B 1.550(3) . ?
N6 C1 1.356(3) . ?
N6 B 1.545(3) . ?
N7 C47 1.394(3) . ?
N7 C46 1.395(3) . ?
O3 C46 1.216(3) . ?
O4 C47 1.219(3) . ?
N8 C50 1.476(4) . ?
N8 C49 1.486(4) . ?
N8 C51 1.491(4) . ?
N8 C48 1.502(4) . ?
C1 C2 1.375(4) . ?
C1 C4 1.499(3) . ?
C2 C3 1.402(3) . ?
C3 C5 1.475(3) . ?
C5 C6 1.386(4) . ?
C5 C10 1.395(4) . ?
C6 C7 1.396(5) . ?
C7 C8 1.374(7) . ?
C8 C9 1.376(6) . ?
C8 C11 1.522(5) . ?
C9 C10 1.389(4) . ?
C11 C12 1.354(6) . ?
C11 C13 1.414(5) . ?
C14 C15 1.376(3) . ?
C14 C17 1.496(3) . ?
C15 C16 1.403(3) . ?
C16 C18 1.472(3) . ?
C18 C19 1.389(4) . ?
C18 C23 1.395(4) . ?
C19 C20 1.395(4) . ?
C20 C21 1.391(6) . ?
C21 C22 1.361(7) . ?
C21 C24 1.534(5) . ?
C22 C23 1.389(5) . ?
C24 C25 1.346(7) . ?
C24 C26 1.442(7) . ?
C27 C28 1.373(4) . ?
C27 C30 1.496(3) . ?
C28 C29 1.413(3) . ?
C29 C31 1.472(3) . ?
C31 C32 1.395(3) . ?
C31 C36 1.403(3) . ?
C32 C33 1.389(4) . ?
C33 C34 1.389(4) . ?
C34 C35 1.385(4) . ?
C34 C37 1.522(4) . ?
C35 C36 1.383(3) . ?
C37 C38 1.465(6) . ?
C37 C39 1.483(7) . ?
C40 C45 1.399(3) . ?
C40 C41 1.447(3) . ?
C41 C42 1.401(3) . ?
C42 C43 1.392(3) . ?
C43 C44 1.392(3) . ?
C43 C47 1.472(3) . ?
C44 C45 1.394(3) . ?
C44 C46 1.474(3) . ?
C52 O5 1.394(5) . ?
C53 O6 1.52(3) . ?
C53A O6A 1.51(3) . ?
C53B O6B 1.35(3) . ?
C54 O7 1.497(11) . ?
C54A O7A 1.412(13) . ?
